data_7015799
loop_
_publ_author_name
'Chotima, Ratanon'
'Dale, Tim'
'Green, Michael'
'Hey, Thomas W.'
'McMullin, Claire L.'
'Nunns, Adam'
'Guy Orpen, A.'
'Shishkov, Igor V.'
'Wass, Duncan F.'
'Wingad, Richard L.'

_publ_section_title
;
 Cyclopropenylidene carbene ligands in palladium catalysed coupling
 reactions: carbene ligand rotation and application to the Stille
 reaction.
;
_journal_issue 19
_journal_name_full 'Dalton transactions (Cambridge, England : 2003)'
_journal_page_first 5316
_journal_page_last 5323
_journal_paper_doi 10.1039/c1dt10109a
_journal_volume 40
_journal_year 2011
_chemical_formula_moiety 'C19 H17 Cl2 N O2 Pd, H2 O'
_chemical_formula_sum 'C19 H18 Cl2 N O2.5 Pd'
_chemical_formula_weight 477.64
_chemical_name_systematic
;
?
;
_space_group_IT_number 60
_symmetry_cell_setting orthorhombic
_symmetry_space_group_name_Hall '-P 2n 2ab'
_symmetry_space_group_name_H-M 'P b c n'
_atom_sites_solution_hydrogens geom
_atom_sites_solution_primary direct
_atom_sites_solution_secondary difmap
_audit_creation_method SHELXL-97
_cell_angle_alpha 90.00
_cell_angle_beta 90.00
_cell_angle_gamma 90.00
_cell_formula_units_Z 4
_cell_length_a 15.7371(8)
_cell_length_b 16.6448(9)
_cell_length_c 7.4293(4)
_cell_measurement_reflns_used 11554
_cell_measurement_temperature 120(2)
_cell_measurement_theta_max 27.48
_cell_measurement_theta_min 2.91
_cell_volume 1946.04(18)
_computing_cell_refinement
;
DENZO (Otwinowski & Minor, 1997) & COLLECT (Hooft, R.W.W., 1998)
Although determined using DirAx, the cell is refined in the HKL
package during data reduction
;
_computing_data_collection 'COLLECT (Hooft, R.W.W., 1998)'
_computing_data_reduction
;
DENZO (Otwinowski & Minor, 1997) & COLLECT (Hooft, R.W.W., 1998)
;
_computing_structure_refinement 'SHELXL-97 (Sheldrick, 1997)'
_computing_structure_solution 'SHELXS-97 (Sheldrick, 1990)'
_diffrn_ambient_temperature 120(2)
_diffrn_detector_area_resol_mean '4096x4096pixels / 62x62mm'
_diffrn_measured_fraction_theta_full 0.989
_diffrn_measured_fraction_theta_max 0.989
_diffrn_measurement_device_type
;
Bruker-Nonius APEX II CCD camera on \k-goniostat'
;
_diffrn_measurement_method '\f & \w scans'
_diffrn_radiation_monochromator '10cm confocal mirrors'
_diffrn_radiation_source 'Bruker-Nonius FR591 rotating anode'
_diffrn_radiation_type MoK\a
_diffrn_radiation_wavelength 0.71073
_diffrn_reflns_av_R_equivalents 0.0564
_diffrn_reflns_av_sigmaI/netI 0.0525
_diffrn_reflns_limit_h_max 19
_diffrn_reflns_limit_h_min -20
_diffrn_reflns_limit_k_max 21
_diffrn_reflns_limit_k_min -21
_diffrn_reflns_limit_l_max 9
_diffrn_reflns_limit_l_min -8
_diffrn_reflns_number 9708
_diffrn_reflns_theta_full 27.55
_diffrn_reflns_theta_max 27.55
_diffrn_reflns_theta_min 3.27
_exptl_absorpt_coefficient_mu 1.243
_exptl_absorpt_correction_T_max 0.975
_exptl_absorpt_correction_T_min 0.859
_exptl_absorpt_correction_type multi-scan
_exptl_absorpt_process_details 'SADABS 2007/2 (Sheldrick, G.M., 2007)'
_exptl_crystal_colour 'light yellow'
_exptl_crystal_density_diffrn 1.630
_exptl_crystal_density_method 'not measured'
_exptl_crystal_description 'cut lath'
_exptl_crystal_F_000 956
_exptl_crystal_size_max 0.12
_exptl_crystal_size_mid 0.08
_exptl_crystal_size_min 0.02
_refine_diff_density_max 0.631
_refine_diff_density_min -0.726
_refine_diff_density_rms 0.127
_refine_ls_extinction_method none
_refine_ls_goodness_of_fit_ref 1.068
_refine_ls_hydrogen_treatment mixed
_refine_ls_matrix_type full
_refine_ls_number_parameters 130
_refine_ls_number_reflns 2228
_refine_ls_number_restraints 1
_refine_ls_restrained_S_all 1.067
_refine_ls_R_factor_all 0.0830
_refine_ls_R_factor_gt 0.0547
_refine_ls_shift/su_max 0.000
_refine_ls_shift/su_mean 0.000
_refine_ls_structure_factor_coef Fsqd
_refine_ls_weighting_details 'calc w=1/[\s^2^(Fo^2^)+(0.0000P)^2^+13.8820P] where P=(Fo^2^+2Fc^2^)/3'
_refine_ls_weighting_scheme calc
_refine_ls_wR_factor_gt 0.0999
_refine_ls_wR_factor_ref 0.1157
_reflns_number_gt 1646
_reflns_number_total 2228
_reflns_threshold_expression >2sigma(I)
_cod_data_source_file c1dt10109a.txt
_cod_data_source_block 11.H2O
_cod_original_formula_sum 'C19 H18 Cl2 N O2.50 Pd'
_cod_database_code 7015799

loop_
_symmetry_equiv_pos_as_xyz
'x, y, z'
'-x+1/2, -y+1/2, z+1/2'
'-x, y, -z+1/2'
'x+1/2, -y+1/2, -z'
'-x, -y, -z'
'x-1/2, y-1/2, -z-1/2'
'x, -y, z-1/2'
'-x-1/2, y-1/2, z'

loop_
_atom_site_label
_atom_site_type_symbol
_atom_site_fract_x
_atom_site_fract_y
_atom_site_fract_z
_atom_site_U_iso_or_equiv
_atom_site_adp_type
_atom_site_occupancy
_atom_site_symmetry_multiplicity
_atom_site_calc_flag
_atom_site_refinement_flags
_atom_site_disorder_assembly
_atom_site_disorder_group
Pd1 Pd 0.5000 0.21809(3) 0.2500 0.02500(17) Uani 1 2 d S . .
Cl1A Cl 0.6101(6) 0.2185(3) 0.0434(9) 0.0336(11) Uani 0.82(3) 1 d P A 1
Cl1B Cl 0.5893(17) 0.2266(12) 0.014(3) 0.0336(11) Uani 0.18(3) 1 d P A 2
C1 C 0.5000 0.3340(4) 0.2500 0.0210(13) Uani 1 2 d S . .
C2 C 0.4606(3) 0.4056(3) 0.2114(6) 0.0211(10) Uani 1 1 d . . .
C3 C 0.3887(3) 0.4494(3) 0.1433(6) 0.0223(10) Uani 1 1 d . A .
C4 C 0.3160(3) 0.4095(3) 0.0810(7) 0.0257(11) Uani 1 1 d . . .
H4 H 0.3144 0.3525 0.0781 0.031 Uiso 1 1 calc R A .
C5 C 0.2461(3) 0.4537(3) 0.0235(7) 0.0265(12) Uani 1 1 d . A .
H5 H 0.1963 0.4269 -0.0167 0.032 Uiso 1 1 calc R . .
C6 C 0.2491(3) 0.5372(4) 0.0248(7) 0.0269(11) Uani 1 1 d . . .
C7 C 0.3219(3) 0.5779(3) 0.0822(7) 0.0240(11) Uani 1 1 d . A .
H7 H 0.3242 0.6349 0.0798 0.029 Uiso 1 1 calc R . .
C8 C 0.3904(3) 0.5337(3) 0.1424(7) 0.0248(11) Uani 1 1 d . . .
H8 H 0.4397 0.5608 0.1841 0.030 Uiso 1 1 calc R A .
C9 C 0.1794(3) 0.6625(4) -0.0341(9) 0.0366(14) Uani 1 1 d . . .
H9A H 0.1913 0.6823 0.0876 0.055 Uiso 1 1 calc R A .
H9B H 0.1244 0.6833 -0.0746 0.055 Uiso 1 1 calc R . .
H9C H 0.2241 0.6808 -0.1163 0.055 Uiso 1 1 calc R . .
O1 O 0.1772(2) 0.5758(2) -0.0324(5) 0.0311(9) Uani 1 1 d . A .
N1 N 0.5000 0.0932(4) 0.2500 0.0320(14) Uani 0.50 1 d P A .
C10 C 0.5000 0.0252(4) 0.2500 0.0271(15) Uani 1 2 d S . .
C11 C 0.5000 -0.0620(5) 0.2500 0.041(2) Uani 0.50 1 d P A .
H11A H 0.4413 -0.0816 0.2550 0.062 Uiso 0.50 1 calc PR . .
H11B H 0.5314 -0.0816 0.3551 0.062 Uiso 0.50 1 calc PR . .
H11C H 0.5273 -0.0816 0.1399 0.062 Uiso 0.50 1 calc PR . .
O2 O 0.5000 0.3103(8) 0.7500 0.084(6) Uani 0.50 2 d SPD . .
H12 H 0.523(12) 0.279(10) 0.853(17) 0.126 Uiso 0.50 1 d PD . .

loop_
_atom_site_aniso_label
_atom_site_aniso_U_11
_atom_site_aniso_U_22
_atom_site_aniso_U_33
_atom_site_aniso_U_23
_atom_site_aniso_U_13
_atom_site_aniso_U_12
Pd1 0.0252(3) 0.0187(3) 0.0310(3) 0.000 -0.0044(3) 0.000
Cl1A 0.030(2) 0.0255(10) 0.0452(16) -0.0009(11) 0.0061(16) 0.0055(13)
Cl1B 0.030(2) 0.0255(10) 0.0452(16) -0.0009(11) 0.0061(16) 0.0055(13)
C1 0.029(3) 0.019(3) 0.015(3) 0.000 0.003(3) 0.000
C2 0.026(2) 0.021(2) 0.016(3) 0.0008(19) 0.0021(18) -0.003(2)
C3 0.025(2) 0.024(3) 0.017(2) 0.001(2) 0.001(2) -0.001(2)
C4 0.024(2) 0.027(3) 0.026(3) 0.000(2) 0.003(2) -0.005(2)
C5 0.030(2) 0.025(3) 0.024(3) 0.002(2) -0.002(2) -0.005(2)
C6 0.025(2) 0.038(3) 0.018(2) 0.001(2) 0.004(2) 0.000(2)
C7 0.020(2) 0.029(3) 0.024(3) 0.000(2) -0.001(2) -0.004(2)
C8 0.022(2) 0.029(3) 0.024(3) 0.001(2) -0.006(2) -0.008(2)
C9 0.024(2) 0.042(4) 0.044(3) 0.000(3) -0.008(2) 0.009(2)
O1 0.0152(15) 0.037(2) 0.041(2) -0.0009(18) -0.0039(15) 0.0047(15)
N1 0.039(3) 0.022(3) 0.035(4) 0.000 -0.006(3) 0.000
C10 0.031(3) 0.025(4) 0.025(4) 0.000 0.005(4) 0.000
C11 0.045(4) 0.026(4) 0.053(5) 0.000 0.025(5) 0.000
O2 0.128(14) 0.028(7) 0.095(13) 0.000 -0.087(12) 0.000

loop_
_atom_type_symbol
_atom_type_description
_atom_type_scat_dispersion_real
_atom_type_scat_dispersion_imag
_atom_type_scat_source
C C 0.0033 0.0016 'International Tables Vol C Tables 4.2.6.8 and 6.1.1.4'
H H 0.0000 0.0000 'International Tables Vol C Tables 4.2.6.8 and 6.1.1.4'
O O 0.0106 0.0060 'International Tables Vol C Tables 4.2.6.8 and 6.1.1.4'
Cl Cl 0.1484 0.1585 'International Tables Vol C Tables 4.2.6.8 and 6.1.1.4'
Pd Pd -0.9988 1.0072 'International Tables Vol C Tables 4.2.6.8 and 6.1.1.4'
N N 0.0061 0.0033 'International Tables Vol C Tables 4.2.6.8 and 6.1.1.4'

loop_
_geom_angle_atom_site_label_1
_geom_angle_atom_site_label_2
_geom_angle_atom_site_label_3
_geom_angle
_geom_angle_site_symmetry_1
_geom_angle_site_symmetry_3
_geom_angle_publ_flag
C1 Pd1 N1 180.0 . . ?
C1 Pd1 Cl1B 86.4(5) . 3_655 ?
N1 Pd1 Cl1B 93.6(5) . 3_655 ?
C1 Pd1 Cl1B 86.4(5) . . ?
N1 Pd1 Cl1B 93.6(5) . . ?
Cl1B Pd1 Cl1B 172.7(10) 3_655 . ?
C1 Pd1 Cl1A 89.82(12) . . ?
N1 Pd1 Cl1A 90.18(12) . . ?
Cl1B Pd1 Cl1A 169.6(6) 3_655 . ?
Cl1B Pd1 Cl1A 10.3(6) . . ?
C1 Pd1 Cl1A 89.82(12) . 3_655 ?
N1 Pd1 Cl1A 90.18(12) . 3_655 ?
Cl1B Pd1 Cl1A 10.3(6) 3_655 3_655 ?
Cl1B Pd1 Cl1A 169.6(6) . 3_655 ?
Cl1A Pd1 Cl1A 179.6(3) . 3_655 ?
C2 C1 C2 59.6(5) . 3_655 ?
C2 C1 Pd1 150.2(2) . . ?
C2 C1 Pd1 150.2(2) 3_655 . ?
C2 C2 C1 60.2(2) 3_655 . ?
C2 C2 C3 149.5(3) 3_655 . ?
C1 C2 C3 150.2(4) . . ?
C4 C3 C8 119.2(5) . . ?
C4 C3 C2 121.2(5) . . ?
C8 C3 C2 119.6(5) . . ?
C5 C4 C3 119.8(5) . . ?
C5 C4 H4 120.1 . . ?
C3 C4 H4 120.1 . . ?
C4 C5 C6 120.0(5) . . ?
C4 C5 H5 120.0 . . ?
C6 C5 H5 120.0 . . ?
O1 C6 C5 116.0(5) . . ?
O1 C6 C7 123.0(5) . . ?
C5 C6 C7 120.9(5) . . ?
C8 C7 C6 118.7(5) . . ?
C8 C7 H7 120.6 . . ?
C6 C7 H7 120.6 . . ?
C7 C8 C3 121.3(5) . . ?
C7 C8 H8 119.3 . . ?
C3 C8 H8 119.3 . . ?
O1 C9 H9A 109.5 . . ?
O1 C9 H9B 109.5 . . ?
H9A C9 H9B 109.5 . . ?
O1 C9 H9C 109.5 . . ?
H9A C9 H9C 109.5 . . ?
H9B C9 H9C 109.5 . . ?
C6 O1 C9 116.8(4) . . ?
C10 N1 Pd1 180.0 . . ?
N1 C10 C11 180.0 . . ?
C10 C11 H11A 109.5 . . ?
C10 C11 H11B 109.5 . . ?
H11A C11 H11B 109.5 . . ?
C10 C11 H11C 109.5 . . ?
H11A C11 H11C 109.5 . . ?
H11B C11 H11C 109.5 . . ?
H12 O2 H12 0(10) . . ?

loop_
_geom_bond_atom_site_label_1
_geom_bond_atom_site_label_2
_geom_bond_distance
_geom_bond_site_symmetry_2
_geom_bond_publ_flag
Pd1 C1 1.929(6) . ?
Pd1 N1 2.079(6) . ?
Pd1 Cl1B 2.248(18) 3_655 ?
Pd1 Cl1B 2.248(18) . ?
Pd1 Cl1A 2.315(4) . ?
Pd1 Cl1A 2.315(4) 3_655 ?
C1 C2 1.374(7) . ?
C1 C2 1.374(7) 3_655 ?
C2 C2 1.365(9) 3_655 ?
C2 C3 1.439(7) . ?
C3 C4 1.402(7) . ?
C3 C8 1.402(7) . ?
C4 C5 1.390(7) . ?
C4 H4 0.9500 . ?
C5 C6 1.391(7) . ?
C5 H5 0.9500 . ?
C6 O1 1.369(6) . ?
C6 C7 1.397(7) . ?
C7 C8 1.380(7) . ?
C7 H7 0.9500 . ?
C8 H8 0.9500 . ?
C9 O1 1.443(7) . ?
C9 H9A 0.9800 . ?
C9 H9B 0.9800 . ?
C9 H9C 0.9800 . ?
N1 C10 1.131(9) . ?
C10 C11 1.451(10) . ?
C11 H11A 0.9800 . ?
C11 H11B 0.9800 . ?
C11 H11C 0.9800 . ?
O2 H12 1.00(2) . ?
O2 H12 1.00(2) . ?

loop_
_geom_torsion_atom_site_label_1
_geom_torsion_atom_site_label_2
_geom_torsion_atom_site_label_3
_geom_torsion_atom_site_label_4
_geom_torsion
_geom_torsion_site_symmetry_1
_geom_torsion_site_symmetry_2
_geom_torsion_site_symmetry_3
_geom_torsion_site_symmetry_4
_geom_torsion_publ_flag
N1 Pd1 C1 C2 155(24) . . . . ?
Cl1B Pd1 C1 C2 -76.1(9) 3_655 . . . ?
Cl1B Pd1 C1 C2 103.9(9) . . . . ?
Cl1A Pd1 C1 C2 113.7(5) . . . . ?
Cl1A Pd1 C1 C2 -66.3(5) 3_655 . . . ?
N1 Pd1 C1 C2 -25(24) . . . 3_655 ?
Cl1B Pd1 C1 C2 103.9(9) 3_655 . . 3_655 ?
Cl1B Pd1 C1 C2 -76.1(9) . . . 3_655 ?
Cl1A Pd1 C1 C2 -66.3(5) . . . 3_655 ?
Cl1A Pd1 C1 C2 113.7(5) 3_655 . . 3_655 ?
Pd1 C1 C2 C2 180.0 . . . 3_655 ?
C2 C1 C2 C3 -178.8(11) 3_655 . . . ?
Pd1 C1 C2 C3 1.2(11) . . . . ?
C2 C2 C3 C4 -176.4(10) 3_655 . . . ?
C1 C2 C3 C4 1.4(11) . . . . ?
C2 C2 C3 C8 2.2(14) 3_655 . . . ?
C1 C2 C3 C8 -179.9(6) . . . . ?
C8 C3 C4 C5 -1.5(8) . . . . ?
C2 C3 C4 C5 177.1(5) . . . . ?
C3 C4 C5 C6 1.2(8) . . . . ?
C4 C5 C6 O1 -179.4(4) . . . . ?
C4 C5 C6 C7 0.5(8) . . . . ?
O1 C6 C7 C8 178.1(5) . . . . ?
C5 C6 C7 C8 -1.7(8) . . . . ?
C6 C7 C8 C3 1.3(8) . . . . ?
C4 C3 C8 C7 0.3(8) . . . . ?
C2 C3 C8 C7 -178.4(4) . . . . ?
C5 C6 O1 C9 -179.3(5) . . . . ?
C7 C6 O1 C9 0.9(7) . . . . ?
C1 Pd1 N1 C10 0.0 . . . . ?
Cl1B Pd1 N1 C10 51(100) 3_655 . . . ?
Cl1B Pd1 N1 C10 -129(100) . . . . ?
Cl1A Pd1 N1 C10 -138(100) . . . . ?
Cl1A Pd1 N1 C10 42(100) 3_655 . . . ?
Pd1 N1 C10 C11 0.0 . . . . ?
